data_4112231
loop_
_publ_author_name
'He-Chun Chou'
'Chin-Hao Hsu'
'Yi-Ming Cheng'
'Chung-Chih Cheng'
'Hsiao-Wei Liu'
'Shih-Chieh Pu'
'Pi-Tai Chou'

_publ_section_title
;
 Multiple Hydrogen Bonds Tuning Guest/Host Excited-State Proton Transfer
 Reaction: Its Application in Molecular Recognition
;
_journal_name_full 'Journal of the American Chemical Society'
_journal_page_first 1650
_journal_page_last 1651
_journal_paper_doi 10.1021/ja039240f
_journal_volume 126
_journal_year 2004
_chemical_formula_sum 'C31 H25 N5 O2'
_chemical_formula_weight 499.56
_chemical_name_systematic
; 
 ? 
;
_space_group_IT_number 2
_symmetry_cell_setting triclinic
_symmetry_space_group_name_Hall '-P 1'
_symmetry_space_group_name_H-M 'P -1'
_atom_sites_solution_hydrogens geom
_atom_sites_solution_primary direct
_atom_sites_solution_secondary difmap
_audit_creation_method SHELXL-97
_cell_angle_alpha 89.8091(6)
_cell_angle_beta 89.7055(6)
_cell_angle_gamma 81.5132(6)
_cell_formula_units_Z 2
_cell_length_a 9.9918(1)
_cell_length_b 10.3292(1)
_cell_length_c 11.8025(2)
_cell_measurement_reflns_used all
_cell_measurement_temperature 295(2)
_cell_measurement_theta_max 27.50
_cell_measurement_theta_min 1.73
_cell_volume 1204.75(3)
_computing_cell_refinement DENZO-SMN
_computing_data_collection 'NONIUS COLLECT'
_computing_data_reduction DENZO-SMN
_computing_molecular_graphics SHELXTL
_computing_publication_material SHELXTL
_computing_structure_refinement 'SHELXL-97 (Sheldrick, 1997)'
_computing_structure_solution 'SHELXS-97 (Sheldrick, 1990)'
_diffrn_ambient_temperature 295(2)
_diffrn_measured_fraction_theta_full 0.996
_diffrn_measured_fraction_theta_max 0.996
_diffrn_measurement_device_type 'NONIUS KappaCCD'
_diffrn_measurement_method 'phi and omega scans'
_diffrn_radiation_monochromator graphite
_diffrn_radiation_source 'fine-focus sealed tube'
_diffrn_radiation_type MoK\a
_diffrn_radiation_wavelength 0.71073
_diffrn_reflns_av_R_equivalents 0.0432
_diffrn_reflns_av_sigmaI/netI 0.0372
_diffrn_reflns_limit_h_max 12
_diffrn_reflns_limit_h_min -12
_diffrn_reflns_limit_k_max 13
_diffrn_reflns_limit_k_min -13
_diffrn_reflns_limit_l_max 15
_diffrn_reflns_limit_l_min -15
_diffrn_reflns_number 25104
_diffrn_reflns_theta_full 27.50
_diffrn_reflns_theta_max 27.50
_diffrn_reflns_theta_min 1.73
_diffrn_standards_decay_% 0
_exptl_absorpt_coefficient_mu 0.089
_exptl_absorpt_correction_T_max 0.982
_exptl_absorpt_correction_T_min 0.920
_exptl_absorpt_correction_type multi-scan
_exptl_crystal_colour brown
_exptl_crystal_density_diffrn 1.377
_exptl_crystal_density_meas ?
_exptl_crystal_description plate
_exptl_crystal_F_000 524
_exptl_crystal_size_max 0.50
_exptl_crystal_size_mid 0.50
_exptl_crystal_size_min 0.25
_refine_diff_density_max 0.432
_refine_diff_density_min -0.368
_refine_diff_density_rms 0.122
_refine_ls_extinction_coef 0.36(2)
_refine_ls_extinction_expression Fc^*^=kFc[1+0.001xFc^2^\l^3^/sin(2\q)]^-1/4^
_refine_ls_extinction_method SHELXL
_refine_ls_goodness_of_fit_ref 1.062
_refine_ls_hydrogen_treatment mixed
_refine_ls_matrix_type full
_refine_ls_number_parameters 368
_refine_ls_number_reflns 5498
_refine_ls_number_restraints 0
_refine_ls_restrained_S_all 1.062
_refine_ls_R_factor_all 0.0856
_refine_ls_R_factor_gt 0.0615
_refine_ls_shift/su_max 0.000
_refine_ls_shift/su_mean 0.000
_refine_ls_structure_factor_coef Fsqd
_refine_ls_weighting_details 'calc w=1/[\s^2^(Fo^2^)+(0.1049P)^2^+0.0967P] where P=(Fo^2^+2Fc^2^)/3'
_refine_ls_weighting_scheme calc
_refine_ls_wR_factor_gt 0.1530
_refine_ls_wR_factor_ref 0.1727
_reflns_number_gt 3928
_reflns_number_total 5498
_reflns_threshold_expression >2sigma(I)
_cod_data_source_file ja039240from20031103_042636.cif
_cod_data_source_block ic8849
_cod_depositor_comments
;
The following automatic conversions were performed:

'_exptl_crystal_density_meas' value 'not_measured' was changed to '?'
- the value is perceived as not measured.

Automatic conversion script
Id: cif_fix_values 3008 2015-01-20 13:52:24Z robertas 
;
_cod_database_code 4112231

loop_
_symmetry_equiv_pos_as_xyz
'x, y, z'
'-x, -y, -z'

loop_
_atom_site_label
_atom_site_type_symbol
_atom_site_fract_x
_atom_site_fract_y
_atom_site_fract_z
_atom_site_U_iso_or_equiv
_atom_site_adp_type
_atom_site_occupancy
_atom_site_symmetry_multiplicity
_atom_site_calc_flag
_atom_site_refinement_flags
O1 O 0.25941(19) 0.88947(17) 0.63778(15) 0.0763(5) Uani 1 1 d .
O2 O 0.09124(14) 0.86699(15) 0.45458(12) 0.0593(4) Uani 1 1 d .
H2B H 0.080(3) 0.923(3) 0.395(2) 0.097(9) Uiso 1 1 d .
H2A H 0.071(2) 0.792(3) 0.4156(19) 0.078(7) Uiso 1 1 d .
N1 N 0.39526(16) 1.11765(15) 0.67766(14) 0.0580(4) Uani 1 1 d .
N2 N 0.12643(14) 1.09717(14) 0.77736(12) 0.0463(4) Uani 1 1 d .
H2C H 0.153(2) 1.024(2) 0.7320(19) 0.076(7) Uiso 1 1 d .
N3 N -0.11227(14) 0.96863(13) 0.75160(11) 0.0439(3) Uani 1 1 d .
N4 N -0.14486(14) 0.78477(13) 0.57042(12) 0.0440(3) Uani 1 1 d .
H4A H -0.080(2) 0.832(2) 0.5509(17) 0.064(6) Uiso 1 1 d .
N5 N 0.00106(13) 0.64499(13) 0.37518(11) 0.0443(3) Uani 1 1 d .
C1 C 0.5152(2) 1.1380(2) 0.6388(2) 0.0685(6) Uani 1 1 d .
H1C H 0.5534 1.0853 0.5798 0.082 Uiso 1 1 calc R
C2 C 0.5876(2) 1.2323(2) 0.6799(2) 0.0734(6) Uani 1 1 d .
H2D H 0.6716 1.2418 0.6493 0.088 Uiso 1 1 calc R
C3 C 0.5339(2) 1.3102(2) 0.7655(2) 0.0697(6) Uani 1 1 d .
H3A H 0.5814 1.3737 0.7942 0.084 Uiso 1 1 calc R
C4 C 0.40603(19) 1.29597(18) 0.81177(17) 0.0557(5) Uani 1 1 d .
C5 C 0.3421(2) 1.3764(2) 0.90003(18) 0.0680(6) Uani 1 1 d .
H5A H 0.3865 1.4412 0.9305 0.082 Uiso 1 1 calc R
C6 C 0.2182(2) 1.3612(2) 0.94088(17) 0.0633(5) Uani 1 1 d .
H6A H 0.1784 1.4154 0.9983 0.076 Uiso 1 1 calc R
C7 C 0.14977(18) 1.26277(17) 0.89575(14) 0.0500(4) Uani 1 1 d .
C8 C 0.21164(17) 1.18229(16) 0.80874(14) 0.0456(4) Uani 1 1 d .
C9 C 0.34066(17) 1.19649(16) 0.76351(15) 0.0484(4) Uani 1 1 d .
C10 C 0.01177(17) 1.12169(15) 0.84307(13) 0.0444(4) Uani 1 1 d .
C11 C 0.02197(18) 1.22182(17) 0.91678(14) 0.0503(4) Uani 1 1 d .
C12 C -0.0960(2) 1.2715(2) 0.99210(19) 0.0744(6) Uani 1 1 d .
H12A H -0.0626 1.3035 1.0621 0.089 Uiso 1 1 calc R
H12B H -0.1513 1.3444 0.9550 0.089 Uiso 1 1 calc R
C13 C -0.1806(2) 1.1695(2) 1.01882(16) 0.0656(5) Uani 1 1 d .
H13A H -0.2691 1.2126 1.0426 0.079 Uiso 1 1 calc R
H13B H -0.1407 1.1192 1.0829 0.079 Uiso 1 1 calc R
C14 C -0.20024(18) 1.07508(16) 0.92512(14) 0.0484(4) Uani 1 1 d .
C15 C -0.10362(16) 1.05182(15) 0.83761(14) 0.0434(4) Uani 1 1 d .
C16 C -0.30577(18) 1.00258(17) 0.92299(15) 0.0528(4) Uani 1 1 d .
H16A H -0.3700 1.0133 0.9808 0.063 Uiso 1 1 calc R
C17 C -0.31838(17) 0.91432(16) 0.83698(15) 0.0483(4) Uani 1 1 d .
C18 C -0.43786(19) 0.84169(18) 0.82846(17) 0.0581(5) Uani 1 1 d .
H18A H -0.5110 0.8983 0.7916 0.070 Uiso 1 1 calc R
H18B H -0.4680 0.8245 0.9046 0.070 Uiso 1 1 calc R
C19 C -0.41292(19) 0.71218(19) 0.76418(16) 0.0576(5) Uani 1 1 d .
H19A H -0.3733 0.6431 0.8150 0.069 Uiso 1 1 calc R
H19B H -0.4985 0.6903 0.7376 0.069 Uiso 1 1 calc R
C20 C -0.32006(16) 0.72030(16) 0.66514(15) 0.0470(4) Uani 1 1 d .
C21 C -0.23015(16) 0.80868(15) 0.66252(14) 0.0437(4) Uani 1 1 d .
C22 C -0.21816(16) 0.90223(15) 0.75197(14) 0.0434(4) Uani 1 1 d .
C23 C -0.17818(16) 0.67789(15) 0.51438(13) 0.0420(4) Uani 1 1 d .
C24 C -0.28817(16) 0.63567(16) 0.57102(14) 0.0454(4) Uani 1 1 d .
C25 C -0.33880(18) 0.52274(17) 0.53233(16) 0.0517(4) Uani 1 1 d .
H25A H -0.4127 0.4952 0.5684 0.062 Uiso 1 1 calc R
C26 C -0.27963(19) 0.45506(18) 0.44299(16) 0.0542(5) Uani 1 1 d .
H26A H -0.3143 0.3816 0.4176 0.065 Uiso 1 1 calc R
C27 C -0.16522(17) 0.49382(16) 0.38684(14) 0.0468(4) Uani 1 1 d .
C28 C -0.11207(16) 0.60737(15) 0.42221(13) 0.0414(4) Uani 1 1 d .
C29 C -0.0959(2) 0.42067(18) 0.29842(16) 0.0558(5) Uani 1 1 d .
H29A H -0.1272 0.3462 0.2715 0.067 Uiso 1 1 calc R
C30 C 0.0172(2) 0.45915(18) 0.25234(15) 0.0556(5) Uani 1 1 d .
H30A H 0.0639 0.4111 0.1942 0.067 Uiso 1 1 calc R
C31 C 0.06186(18) 0.57123(17) 0.29345(14) 0.0509(4) Uani 1 1 d .
H31A H 0.1395 0.5958 0.2613 0.061 Uiso 1 1 calc R
H1B H 0.207(3) 0.888(3) 0.574(2) 0.099(9) Uiso 1 1 d .
H1A H 0.310(3) 0.949(3) 0.625(3) 0.112(11) Uiso 1 1 d .

loop_
_atom_site_aniso_label
_atom_site_aniso_U_11
_atom_site_aniso_U_22
_atom_site_aniso_U_33
_atom_site_aniso_U_23
_atom_site_aniso_U_13
_atom_site_aniso_U_12
O1 0.0757(11) 0.0751(10) 0.0808(11) -0.0219(9) 0.0019(9) -0.0196(8)
O2 0.0686(9) 0.0576(8) 0.0569(8) -0.0069(7) 0.0060(6) -0.0270(7)
N1 0.0487(9) 0.0550(9) 0.0714(10) 0.0000(8) 0.0077(7) -0.0113(7)
N2 0.0451(8) 0.0438(7) 0.0520(8) -0.0074(6) 0.0068(6) -0.0129(6)
N3 0.0444(8) 0.0416(7) 0.0475(7) -0.0057(6) 0.0094(6) -0.0126(6)
N4 0.0438(8) 0.0405(7) 0.0500(8) -0.0053(6) 0.0073(6) -0.0141(6)
N5 0.0451(8) 0.0436(7) 0.0449(7) -0.0013(6) -0.0010(6) -0.0087(6)
C1 0.0525(11) 0.0685(13) 0.0851(14) 0.0016(11) 0.0152(10) -0.0116(9)
C2 0.0516(11) 0.0703(13) 0.1008(17) 0.0122(12) 0.0087(11) -0.0182(10)
C3 0.0564(12) 0.0651(12) 0.0926(16) 0.0133(12) -0.0099(11) -0.0250(10)
C4 0.0510(10) 0.0531(10) 0.0660(11) 0.0084(9) -0.0110(8) -0.0171(8)
C5 0.0705(13) 0.0671(12) 0.0730(13) -0.0092(10) -0.0101(10) -0.0311(10)
C6 0.0722(13) 0.0612(11) 0.0606(11) -0.0148(9) -0.0025(9) -0.0234(10)
C7 0.0552(10) 0.0490(9) 0.0477(9) -0.0038(7) -0.0029(7) -0.0146(7)
C8 0.0473(9) 0.0419(8) 0.0489(9) 0.0013(7) -0.0049(7) -0.0109(7)
C9 0.0442(9) 0.0463(9) 0.0555(10) 0.0069(8) -0.0037(7) -0.0099(7)
C10 0.0471(9) 0.0438(8) 0.0434(8) -0.0034(7) 0.0051(7) -0.0103(7)
C11 0.0553(10) 0.0500(9) 0.0474(9) -0.0084(7) 0.0035(7) -0.0139(7)
C12 0.0802(15) 0.0771(13) 0.0706(13) -0.0352(11) 0.0254(11) -0.0277(11)
C13 0.0709(13) 0.0738(13) 0.0550(11) -0.0189(10) 0.0189(9) -0.0201(10)
C14 0.0514(10) 0.0475(9) 0.0463(9) -0.0045(7) 0.0111(7) -0.0071(7)
C15 0.0453(9) 0.0407(8) 0.0447(8) -0.0035(7) 0.0069(7) -0.0080(6)
C16 0.0498(10) 0.0554(10) 0.0530(10) -0.0044(8) 0.0191(8) -0.0081(8)
C17 0.0427(9) 0.0453(9) 0.0573(10) -0.0014(7) 0.0135(7) -0.0086(7)
C18 0.0475(10) 0.0570(10) 0.0717(12) -0.0029(9) 0.0197(9) -0.0145(8)
C19 0.0491(10) 0.0612(11) 0.0668(11) -0.0052(9) 0.0124(8) -0.0223(8)
C20 0.0397(8) 0.0466(9) 0.0563(10) -0.0010(7) 0.0038(7) -0.0124(7)
C21 0.0398(8) 0.0419(8) 0.0507(9) -0.0036(7) 0.0087(7) -0.0104(6)
C22 0.0413(8) 0.0385(8) 0.0513(9) -0.0015(7) 0.0093(7) -0.0091(6)
C23 0.0415(8) 0.0387(8) 0.0473(8) -0.0011(7) -0.0038(7) -0.0109(6)
C24 0.0409(8) 0.0449(8) 0.0524(9) 0.0005(7) -0.0040(7) -0.0126(7)
C25 0.0445(9) 0.0532(9) 0.0619(10) -0.0007(8) -0.0067(8) -0.0216(7)
C26 0.0534(10) 0.0508(9) 0.0628(11) -0.0052(8) -0.0127(8) -0.0216(8)
C27 0.0492(9) 0.0446(8) 0.0483(9) -0.0026(7) -0.0125(7) -0.0116(7)
C28 0.0425(8) 0.0387(8) 0.0440(8) -0.0004(6) -0.0070(6) -0.0089(6)
C29 0.0642(11) 0.0499(9) 0.0543(10) -0.0121(8) -0.0122(8) -0.0114(8)
C30 0.0614(11) 0.0561(10) 0.0485(9) -0.0121(8) -0.0030(8) -0.0053(8)
C31 0.0514(10) 0.0547(10) 0.0460(9) -0.0045(8) -0.0010(7) -0.0058(8)

loop_
_atom_type_symbol
_atom_type_description
_atom_type_scat_dispersion_real
_atom_type_scat_dispersion_imag
_atom_type_scat_source
C C 0.0033 0.0016 'International Tables Vol C Tables 4.2.6.8 and 6.1.1.4'
H H 0.0000 0.0000 'International Tables Vol C Tables 4.2.6.8 and 6.1.1.4'
N N 0.0061 0.0033 'International Tables Vol C Tables 4.2.6.8 and 6.1.1.4'
O O 0.0106 0.0060 'International Tables Vol C Tables 4.2.6.8 and 6.1.1.4'

loop_
_geom_angle_atom_site_label_1
_geom_angle_atom_site_label_2
_geom_angle_atom_site_label_3
_geom_angle
C1 N1 C9 116.76(17)
C8 N2 C10 107.99(14)
C22 N3 C15 117.28(14)
C23 N4 C21 108.02(14)
C31 N5 C28 117.35(14)
N1 C1 C2 124.6(2)
C3 C2 C1 118.7(2)
C2 C3 C4 120.6(2)
C3 C4 C9 116.10(19)
C3 C4 C5 123.54(18)
C9 C4 C5 120.35(17)
C6 C5 C4 121.80(18)
C5 C6 C7 119.74(18)
C8 C7 C6 119.16(17)
C8 C7 C11 106.45(14)
C6 C7 C11 134.39(17)
N2 C8 C7 108.75(15)
N2 C8 C9 128.77(16)
C7 C8 C9 122.45(16)
N1 C9 C4 123.27(16)
N1 C9 C8 120.24(16)
C4 C9 C8 116.49(17)
C11 C10 N2 110.15(15)
C11 C10 C15 124.15(15)
N2 C10 C15 125.69(14)
C10 C11 C7 106.66(15)
C10 C11 C12 119.45(17)
C7 C11 C12 133.71(16)
C13 C12 C11 112.45(17)
C12 C13 C14 116.76(16)
C16 C14 C15 116.72(15)
C16 C14 C13 123.39(16)
C15 C14 C13 119.78(16)
N3 C15 C14 123.79(16)
N3 C15 C10 119.17(14)
C14 C15 C10 117.03(15)
C14 C16 C17 121.69(15)
C16 C17 C22 116.61(16)
C16 C17 C18 122.50(15)
C22 C17 C18 120.73(16)
C17 C18 C19 115.71(15)
C20 C19 C18 111.14(15)
C21 C20 C24 106.65(14)
C21 C20 C19 121.46(16)
C24 C20 C19 131.13(15)
C20 C21 N4 110.02(14)
C20 C21 C22 123.86(15)
N4 C21 C22 125.73(14)
N3 C22 C17 123.85(15)
N3 C22 C21 119.38(14)
C17 C22 C21 116.74(15)
N4 C23 C24 108.33(14)
N4 C23 C28 129.54(15)
C24 C23 C28 121.87(14)
C23 C24 C25 119.49(16)
C23 C24 C20 106.97(14)
C25 C24 C20 133.44(16)
C26 C25 C24 119.92(17)
C25 C26 C27 121.40(16)
C29 C27 C28 116.70(16)
C29 C27 C26 122.77(16)
C28 C27 C26 120.47(16)
N5 C28 C23 120.35(14)
N5 C28 C27 122.79(15)
C23 C28 C27 116.78(15)
C30 C29 C27 119.92(16)
C29 C30 C31 119.05(17)
N5 C31 C30 124.18(17)

loop_
_geom_bond_atom_site_label_1
_geom_bond_atom_site_label_2
_geom_bond_distance
N1 C1 1.326(2)
N1 C9 1.362(2)
N2 C8 1.364(2)
N2 C10 1.373(2)
N3 C22 1.343(2)
N3 C15 1.344(2)
N4 C23 1.372(2)
N4 C21 1.378(2)
N5 C31 1.320(2)
N5 C28 1.363(2)
C1 C2 1.387(3)
C2 C3 1.352(3)
C3 C4 1.414(3)
C4 C9 1.419(3)
C4 C5 1.423(3)
C5 C6 1.357(3)
C6 C7 1.413(3)
C7 C8 1.405(2)
C7 C11 1.424(3)
C8 C9 1.420(2)
C10 C11 1.369(2)
C10 C15 1.449(2)
C11 C12 1.502(3)
C12 C13 1.477(3)
C13 C14 1.509(3)
C14 C16 1.381(3)
C14 C15 1.407(2)
C16 C17 1.385(3)
C17 C22 1.407(2)
C17 C18 1.505(2)
C18 C19 1.528(3)
C19 C20 1.499(2)
C20 C21 1.372(2)
C20 C24 1.421(2)
C21 C22 1.451(2)
C23 C24 1.406(2)
C23 C28 1.416(2)
C24 C25 1.416(2)
C25 C26 1.351(3)
C26 C27 1.425(3)
C27 C29 1.408(3)
C27 C28 1.422(2)
C29 C30 1.362(3)
C30 C31 1.390(3)
